data_4023129
loop_
_publ_author_name
'Brendan J. Liddle'
'James R. Gardinier'

_publ_section_title
;
 A Practical Synthesis of Tris(pyrazolyl)methylaryls
;
_journal_name_full 'Journal of Organic Chemistry'
_journal_page_first 9794
_journal_page_last 9797
_journal_paper_doi 10.1021/jo701924w
_journal_volume 72
_journal_year 2007
_chemical_formula_sum 'C16 H15 N7'
_chemical_formula_weight 305.35
_chemical_name_systematic
; 
 ? 
;
_space_group_IT_number 14
_symmetry_cell_setting monoclinic
_symmetry_space_group_name_Hall '-P 2yn'
_symmetry_space_group_name_H-M 'P 1 21/n 1'
_atom_sites_solution_hydrogens difmap
_atom_sites_solution_primary direct
_atom_sites_solution_secondary difmap
_audit_creation_method SHELXL-97
_cell_angle_alpha 90.00
_cell_angle_beta 102.6550(10)
_cell_angle_gamma 90.00
_cell_formula_units_Z 4
_cell_length_a 8.43810(10)
_cell_length_b 11.67360(10)
_cell_length_c 15.5291(2)
_cell_measurement_reflns_used 9934
_cell_measurement_temperature 100(2)
_cell_measurement_theta_max 67
_cell_measurement_theta_min 3
_cell_volume 1492.50(3)
_computing_cell_refinement 'SAINT v7.23A (Bruker, 2005)'
_computing_data_collection 'APEX2 v2.0-2 (Bruker, 2005)'
_computing_data_reduction 'SADABS-2004/1 (Bruker, 2005)'
_computing_molecular_graphics 'XP v5.1 (Bruker, 1998)'
_computing_publication_material 'XCIF v6.12 (Bruker, 2001)'
_computing_structure_refinement 'SHELXL-97 v.97-2 (Sheldrick, 1993-1997)'
_computing_structure_solution 'XS/SHELXTL v6.12 (Bruker, 2001)'
_diffrn_ambient_temperature 100(2)
_diffrn_measured_fraction_theta_full 0.969
_diffrn_measured_fraction_theta_max 0.969
_diffrn_measurement_device_type 'Bruker APEX2 CCD detector'
_diffrn_measurement_method '\w scans'
_diffrn_radiation_monochromator graphite
_diffrn_radiation_source 'fine-focus sealed tube'
_diffrn_radiation_type CuK\a
_diffrn_radiation_wavelength 1.54178
_diffrn_reflns_av_R_equivalents 0.0170
_diffrn_reflns_av_sigmaI/netI 0.0099
_diffrn_reflns_limit_h_max 9
_diffrn_reflns_limit_h_min -10
_diffrn_reflns_limit_k_max 13
_diffrn_reflns_limit_k_min 0
_diffrn_reflns_limit_l_max 18
_diffrn_reflns_limit_l_min 0
_diffrn_reflns_number 12244
_diffrn_reflns_theta_full 67.11
_diffrn_reflns_theta_max 67.11
_diffrn_reflns_theta_min 4.78
_exptl_absorpt_coefficient_mu 0.713
_exptl_absorpt_correction_T_max 0.7885
_exptl_absorpt_correction_T_min 0.7398
_exptl_absorpt_correction_type multi-scan
_exptl_crystal_colour colorless
_exptl_crystal_density_diffrn 1.359
_exptl_crystal_density_method 'not measured'
_exptl_crystal_description block
_exptl_crystal_F_000 640
_exptl_crystal_size_max 0.45
_exptl_crystal_size_mid 0.44
_exptl_crystal_size_min 0.35
_refine_diff_density_max 0.199
_refine_diff_density_min -0.178
_refine_diff_density_rms 0.031
_refine_ls_extinction_coef 0.0047(3)
_refine_ls_extinction_expression Fc^*^=kFc[1+0.001xFc^2^\l^3^/sin(2\q)]^-1/4^
_refine_ls_extinction_method SHELXL
_refine_ls_goodness_of_fit_ref 1.018
_refine_ls_hydrogen_treatment refall
_refine_ls_matrix_type full
_refine_ls_number_parameters 269
_refine_ls_number_reflns 2578
_refine_ls_number_restraints 0
_refine_ls_restrained_S_all 1.018
_refine_ls_R_factor_all 0.0301
_refine_ls_R_factor_gt 0.0299
_refine_ls_shift/su_max 0.001
_refine_ls_shift/su_mean 0.000
_refine_ls_structure_factor_coef Fsqd
_refine_ls_weighting_details 'calc w=1/[\s^2^(Fo^2^)+(0.0388P)^2^+0.6235P] where P=(Fo^2^+2Fc^2^)/3'
_refine_ls_weighting_scheme calc
_refine_ls_wR_factor_gt 0.0764
_refine_ls_wR_factor_ref 0.0766
_reflns_number_gt 2551
_reflns_number_total 2578
_reflns_threshold_expression >2sigma(I)
_cod_data_source_file jo701924w-File002_2.cif
_cod_data_source_block oAnTpm
_cod_original_sg_symbol_H-M 'P 21/n'
_cod_database_code 4023129

loop_
_symmetry_equiv_pos_as_xyz
'x, y, z'
'-x+1/2, y+1/2, -z+1/2'
'-x, -y, -z'
'x-1/2, -y-1/2, z-1/2'

loop_
_atom_site_label
_atom_site_type_symbol
_atom_site_fract_x
_atom_site_fract_y
_atom_site_fract_z
_atom_site_U_iso_or_equiv
_atom_site_adp_type
_atom_site_occupancy
_atom_site_symmetry_multiplicity
_atom_site_calc_flag
N1 N 0.16174(11) 0.10861(8) 0.83821(6) 0.0183(2) Uani 1 1 d
N2 N 0.00123(11) 0.08426(9) 0.81105(7) 0.0238(2) Uani 1 1 d
N3 N 0.39278(11) 0.21094(8) 0.81811(6) 0.0178(2) Uani 1 1 d
N4 N 0.51134(12) 0.21877(9) 0.89331(6) 0.0258(2) Uani 1 1 d
N5 N 0.12317(11) 0.27062(8) 0.74405(6) 0.0177(2) Uani 1 1 d
N6 N 0.11245(11) 0.21412(8) 0.66598(6) 0.0202(2) Uani 1 1 d
N7 N 0.36236(14) 0.45594(10) 0.84621(7) 0.0282(3) Uani 1 1 d
C1 C 0.24564(15) 0.02300(10) 0.88673(8) 0.0229(3) Uani 1 1 d
C2 C 0.13667(16) -0.06284(11) 0.88976(8) 0.0289(3) Uani 1 1 d
C3 C -0.01203(16) -0.02082(11) 0.84198(9) 0.0284(3) Uani 1 1 d
C4 C 0.45517(14) 0.18091(10) 0.74743(7) 0.0211(3) Uani 1 1 d
C5 C 0.61936(14) 0.17257(11) 0.77676(8) 0.0237(3) Uani 1 1 d
C6 C 0.64717(14) 0.19619(11) 0.86702(8) 0.0261(3) Uani 1 1 d
C7 C 0.01600(13) 0.35936(10) 0.73516(8) 0.0204(3) Uani 1 1 d
C8 C -0.06267(14) 0.36265(11) 0.64852(8) 0.0224(3) Uani 1 1 d
C9 C 0.00112(14) 0.27090(10) 0.60871(7) 0.0213(3) Uani 1 1 d
C10 C 0.22246(13) 0.22452(9) 0.82577(7) 0.0174(2) Uani 1 1 d
C11 C 0.21387(13) 0.30359(10) 0.90259(7) 0.0184(2) Uani 1 1 d
C12 C 0.28447(14) 0.41390(10) 0.90795(7) 0.0211(3) Uani 1 1 d
C13 C 0.27338(15) 0.48270(11) 0.98082(8) 0.0256(3) Uani 1 1 d
C14 C 0.19245(15) 0.44550(11) 1.04371(8) 0.0281(3) Uani 1 1 d
C15 C 0.11964(14) 0.33813(11) 1.03685(8) 0.0256(3) Uani 1 1 d
C16 C 0.13180(13) 0.26797(10) 0.96679(7) 0.0210(3) Uani 1 1 d
H7NA H 0.3885(18) 0.5281(15) 0.8472(10) 0.031(4) Uiso 1 1 d
H7NB H 0.372(2) 0.4148(15) 0.8000(12) 0.042(4) Uiso 1 1 d
H1 H 0.3588(17) 0.0299(11) 0.9108(9) 0.020(3) Uiso 1 1 d
H2 H 0.1590(18) -0.1345(14) 0.9171(10) 0.034(4) Uiso 1 1 d
H3 H -0.1166(19) -0.0594(13) 0.8288(10) 0.034(4) Uiso 1 1 d
H4 H 0.3858(17) 0.1699(12) 0.6910(10) 0.028(4) Uiso 1 1 d
H5 H 0.6997(18) 0.1544(13) 0.7433(10) 0.032(4) Uiso 1 1 d
H6 H 0.7488(19) 0.1983(12) 0.9088(10) 0.031(4) Uiso 1 1 d
H7 H 0.0094(16) 0.4069(12) 0.7839(9) 0.022(3) Uiso 1 1 d
H8 H -0.1423(17) 0.4157(12) 0.6213(9) 0.026(3) Uiso 1 1 d
H9 H -0.0248(16) 0.2476(11) 0.5482(9) 0.021(3) Uiso 1 1 d
H13 H 0.3240(17) 0.5556(13) 0.9856(9) 0.026(3) Uiso 1 1 d
H14 H 0.1894(17) 0.4981(13) 1.0943(10) 0.032(4) Uiso 1 1 d
H15 H 0.0603(17) 0.3114(12) 1.0797(10) 0.029(4) Uiso 1 1 d
H16 H 0.0811(16) 0.1917(12) 0.9614(9) 0.022(3) Uiso 1 1 d

loop_
_atom_site_aniso_label
_atom_site_aniso_U_11
_atom_site_aniso_U_22
_atom_site_aniso_U_33
_atom_site_aniso_U_23
_atom_site_aniso_U_13
_atom_site_aniso_U_12
N1 0.0157(4) 0.0214(5) 0.0183(5) -0.0002(4) 0.0048(4) 0.0007(4)
N2 0.0168(5) 0.0283(6) 0.0273(5) -0.0018(4) 0.0068(4) -0.0025(4)
N3 0.0149(5) 0.0232(5) 0.0147(4) 0.0003(4) 0.0022(4) 0.0005(4)
N4 0.0171(5) 0.0417(6) 0.0166(5) -0.0012(4) -0.0004(4) 0.0017(4)
N5 0.0172(5) 0.0208(5) 0.0143(4) -0.0006(4) 0.0018(4) 0.0012(4)
N6 0.0199(5) 0.0244(5) 0.0155(5) -0.0029(4) 0.0021(4) -0.0008(4)
N7 0.0410(6) 0.0232(6) 0.0212(5) -0.0025(4) 0.0087(5) -0.0098(5)
C1 0.0241(6) 0.0240(6) 0.0211(6) 0.0020(5) 0.0057(5) 0.0050(5)
C2 0.0374(7) 0.0224(6) 0.0299(7) 0.0045(5) 0.0140(6) 0.0017(5)
C3 0.0264(7) 0.0276(7) 0.0345(7) -0.0021(5) 0.0137(5) -0.0060(5)
C4 0.0211(6) 0.0260(6) 0.0166(6) -0.0009(4) 0.0049(5) 0.0014(5)
C5 0.0191(6) 0.0301(6) 0.0237(6) 0.0016(5) 0.0086(5) 0.0031(5)
C6 0.0148(6) 0.0392(7) 0.0232(6) 0.0012(5) 0.0015(5) 0.0015(5)
C7 0.0183(5) 0.0223(6) 0.0208(6) -0.0005(5) 0.0044(4) 0.0019(4)
C8 0.0169(5) 0.0270(6) 0.0221(6) 0.0045(5) 0.0013(5) 0.0029(5)
C9 0.0177(6) 0.0284(6) 0.0162(6) 0.0006(5) 0.0004(4) -0.0022(5)
C10 0.0153(5) 0.0210(6) 0.0159(5) 0.0019(4) 0.0031(4) 0.0009(4)
C11 0.0155(5) 0.0237(6) 0.0150(5) 0.0003(4) 0.0011(4) 0.0034(4)
C12 0.0199(6) 0.0246(6) 0.0168(5) 0.0008(4) -0.0004(4) 0.0025(4)
C13 0.0286(6) 0.0233(6) 0.0226(6) -0.0024(5) 0.0007(5) 0.0027(5)
C14 0.0300(7) 0.0336(7) 0.0195(6) -0.0062(5) 0.0032(5) 0.0084(5)
C15 0.0223(6) 0.0373(7) 0.0186(6) -0.0003(5) 0.0073(5) 0.0048(5)
C16 0.0161(5) 0.0277(6) 0.0186(6) 0.0013(5) 0.0025(4) 0.0029(5)

loop_
_atom_type_symbol
_atom_type_description
_atom_type_scat_dispersion_real
_atom_type_scat_dispersion_imag
_atom_type_scat_source
C C 0.0181 0.0091 'International Tables Vol C Tables 4.2.6.8 and 6.1.1.4'
H H 0.0000 0.0000 'International Tables Vol C Tables 4.2.6.8 and 6.1.1.4'
N N 0.0311 0.0180 'International Tables Vol C Tables 4.2.6.8 and 6.1.1.4'

loop_
_geom_angle_atom_site_label_1
_geom_angle_atom_site_label_2
_geom_angle_atom_site_label_3
_geom_angle
C1 N1 N2 112.50(10)
C1 N1 C10 126.57(10)
N2 N1 C10 120.21(9)
C3 N2 N1 103.76(10)
C4 N3 N4 111.49(9)
C4 N3 C10 130.32(9)
N4 N3 C10 117.91(9)
C6 N4 N3 104.16(9)
C7 N5 N6 111.34(9)
C7 N5 C10 127.56(9)
N6 N5 C10 120.46(9)
C9 N6 N5 104.73(9)
C12 N7 H7NA 119.6(10)
C12 N7 H7NB 121.3(11)
H7NA N7 H7NB 118.3(15)
N1 C1 C2 106.64(11)
N1 C1 H1 121.0(8)
C2 C1 H1 132.4(8)
C1 C2 C3 104.86(11)
C1 C2 H2 126.8(9)
C3 C2 H2 128.3(9)
N2 C3 C2 112.21(11)
N2 C3 H3 119.7(9)
C2 C3 H3 128.0(9)
N3 C4 C5 107.03(10)
N3 C4 H4 120.6(8)
C5 C4 H4 132.4(8)
C4 C5 C6 104.84(10)
C4 C5 H5 128.2(9)
C6 C5 H5 126.9(9)
N4 C6 C5 112.46(10)
N4 C6 H6 119.6(9)
C5 C6 H6 127.9(9)
N5 C7 C8 106.87(10)
N5 C7 H7 121.1(8)
C8 C7 H7 132.0(8)
C7 C8 C9 105.23(10)
C7 C8 H8 127.3(8)
C9 C8 H8 127.5(8)
N6 C9 C8 111.80(10)
N6 C9 H9 119.6(8)
C8 C9 H9 128.6(8)
N5 C10 N1 107.58(9)
N5 C10 N3 110.64(8)
N1 C10 N3 106.52(8)
N5 C10 C11 109.90(9)
N1 C10 C11 112.09(9)
N3 C10 C11 110.03(9)
C16 C11 C12 119.86(10)
C16 C11 C10 119.68(10)
C12 C11 C10 120.44(10)
N7 C12 C13 119.08(11)
N7 C12 C11 123.16(11)
C13 C12 C11 117.76(11)
C14 C13 C12 121.35(12)
C14 C13 H13 120.8(8)
C12 C13 H13 117.9(9)
C13 C14 C15 120.59(11)
C13 C14 H14 117.6(9)
C15 C14 H14 121.8(9)
C16 C15 C14 119.12(11)
C16 C15 H15 119.2(9)
C14 C15 H15 121.7(9)
C15 C16 C11 121.27(12)
C15 C16 H16 119.9(8)
C11 C16 H16 118.9(8)

loop_
_geom_bond_atom_site_label_1
_geom_bond_atom_site_label_2
_geom_bond_distance
N1 C1 1.3543(15)
N1 N2 1.3575(13)
N1 C10 1.4744(14)
N2 C3 1.3310(17)
N3 C4 1.3631(15)
N3 N4 1.3642(13)
N3 C10 1.4763(14)
N4 C6 1.3248(16)
N5 C7 1.3621(15)
N5 N6 1.3657(13)
N5 C10 1.4615(14)
N6 C9 1.3216(15)
N7 C12 1.3668(16)
N7 H7NA 0.871(17)
N7 H7NB 0.882(18)
C1 C2 1.3678(18)
C1 H1 0.949(14)
C2 C3 1.3991(19)
C2 H2 0.939(16)
C3 H3 0.972(16)
C4 C5 1.3638(17)
C4 H4 0.950(15)
C5 C6 1.3970(17)
C5 H5 0.963(15)
C6 H6 0.955(16)
C7 C8 1.3641(17)
C7 H7 0.951(14)
C8 C9 1.4017(17)
C8 H8 0.943(15)
C9 H9 0.956(14)
C10 C11 1.5226(15)
C11 C16 1.3960(16)
C11 C12 1.4136(17)
C12 C13 1.4073(17)
C13 C14 1.3788(19)
C13 H13 0.948(15)
C14 C15 1.3897(19)
C14 H14 1.001(16)
C15 C16 1.3833(17)
C15 H15 0.968(15)
C16 H16 0.984(14)

loop_
_geom_hbond_atom_site_label_D
_geom_hbond_atom_site_label_H
_geom_hbond_atom_site_label_A
_geom_hbond_distance_DH
_geom_hbond_distance_HA
_geom_hbond_distance_DA
_geom_hbond_angle_DHA
_geom_hbond_site_symmetry_A
N7 H7NB N3 0.882(18) 2.398(17) 2.9129(15) 117.5(13) .
N7 H7NB N5 0.882(18) 2.682(17) 3.1413(15) 113.7(13) .
N7 H7NA N6 0.871(17) 2.181(17) 3.0302(15) 165.1(14) 2_556

loop_
_geom_torsion_atom_site_label_1
_geom_torsion_atom_site_label_2
_geom_torsion_atom_site_label_3
_geom_torsion_atom_site_label_4
_geom_torsion
C1 N1 N2 C3 -1.72(12)
C10 N1 N2 C3 -172.62(10)
C4 N3 N4 C6 1.65(13)
C10 N3 N4 C6 176.19(10)
C7 N5 N6 C9 1.68(12)
C10 N5 N6 C9 173.19(9)
N2 N1 C1 C2 1.66(13)
C10 N1 C1 C2 171.86(10)
N1 C1 C2 C3 -0.86(13)
N1 N2 C3 C2 1.13(13)
C1 C2 C3 N2 -0.19(14)
N4 N3 C4 C5 -1.98(13)
C10 N3 C4 C5 -175.64(11)
N3 C4 C5 C6 1.42(14)
N3 N4 C6 C5 -0.71(15)
C4 C5 C6 N4 -0.45(15)
N6 N5 C7 C8 -1.87(13)
C10 N5 C7 C8 -172.63(10)
N5 C7 C8 C9 1.25(13)
N5 N6 C9 C8 -0.85(13)
C7 C8 C9 N6 -0.25(14)
C7 N5 C10 N1 112.16(12)
N6 N5 C10 N1 -57.85(12)
C7 N5 C10 N3 -131.85(11)
N6 N5 C10 N3 58.14(13)
C7 N5 C10 C11 -10.14(15)
N6 N5 C10 C11 179.85(9)
C1 N1 C10 N5 157.09(10)
N2 N1 C10 N5 -33.40(12)
C1 N1 C10 N3 38.42(14)
N2 N1 C10 N3 -152.06(9)
C1 N1 C10 C11 -81.98(13)
N2 N1 C10 C11 87.54(11)
C4 N3 C10 N5 -35.14(15)
N4 N3 C10 N5 151.53(9)
C4 N3 C10 N1 81.51(13)
N4 N3 C10 N1 -91.83(11)
C4 N3 C10 C11 -156.78(11)
N4 N3 C10 C11 29.89(13)
N5 C10 C11 C16 110.16(11)
N1 C10 C11 C16 -9.42(14)
N3 C10 C11 C16 -127.76(10)
N5 C10 C11 C12 -68.08(12)
N1 C10 C11 C12 172.34(9)
N3 C10 C11 C12 54.00(13)
C16 C11 C12 N7 -177.98(11)
C10 C11 C12 N7 0.24(17)
C16 C11 C12 C13 2.15(16)
C10 C11 C12 C13 -179.62(10)
N7 C12 C13 C14 178.29(11)
C11 C12 C13 C14 -1.85(17)
C12 C13 C14 C15 0.21(18)
C13 C14 C15 C16 1.14(18)
C14 C15 C16 C11 -0.80(17)
C12 C11 C16 C15 -0.87(17)
C10 C11 C16 C15 -179.11(10)

loop_
_cod_related_entry_id
_cod_related_entry_database
_cod_related_entry_code
1 ChemSpider 30658625
